data_4331875
loop_
_publ_author_name
'Berlinguette, Curtis P.'
'Miyaji, Taichi'
'Zhang, Yugen'
'Holm, R. H.'

_publ_section_title
;
 Precursors to Clusters with the Topology of the PNCluster of
 Nitrogenase:&#x00A0; Edge-Bridged Double Cubane Clusters
 [(Tp)2Mo2Fe6S8L4]z:&#x00A0; Synthesis, Structures, and Electron Transfer
 Series
;
_journal_issue 5
_journal_name_full 'Inorganic Chemistry'
_journal_page_first 1997
_journal_page_last 2007
_journal_paper_doi 10.1021/ic051770k
_journal_volume 45
_journal_year 2006
_chemical_formula_moiety 'C96 H189 B2 F4 Fe6 Mo2 N23 O2 S8'
_chemical_formula_sum 'C96 H189 B2 F4 Fe6 Mo2 N23 O2 S8'
_chemical_formula_weight 2578.8
_chemical_name_common EBDC-F4-
_chemical_name_systematic
; 
 ? 
;
_space_group_IT_number 4
_symmetry_cell_setting monoclinic
_symmetry_space_group_name_Hall 'P 2yb'
_symmetry_space_group_name_H-M 'P 1 21 1'
_atom_sites_solution_hydrogens geom
_atom_sites_solution_primary direct
_atom_sites_solution_secondary difmap
_audit_creation_method SHELXL-97
_cell_angle_alpha 90.00
_cell_angle_beta 95.526(11)
_cell_angle_gamma 90.00
_cell_formula_units_Z 2
_cell_length_a 16.081(13)
_cell_length_b 15.937(13)
_cell_length_c 25.45(2)
_cell_measurement_temperature 273(2)
_cell_volume 6492(9)
_computing_cell_refinement 'Bruker SMART'
_computing_data_collection 'Bruker SMART'
_computing_data_reduction 'Bruker SAINT'
_computing_molecular_graphics 'Bruker SHELXTL'
_computing_publication_material 'Bruker SHELXTL'
_computing_structure_refinement 'SHELXL-97 (Sheldrick, 1997)'
_computing_structure_solution 'SHELXS-97 (Sheldrick, 1990)'
_diffrn_ambient_temperature 273(2)
_diffrn_measured_fraction_theta_full 0.992
_diffrn_measured_fraction_theta_max 0.992
_diffrn_measurement_device_type 'CCD area detector'
_diffrn_measurement_method 'phi and omega scans'
_diffrn_radiation_monochromator graphite
_diffrn_radiation_source 'fine-focus sealed tube'
_diffrn_radiation_type MoK\a
_diffrn_radiation_wavelength 0.71073
_diffrn_reflns_av_R_equivalents 0.0898
_diffrn_reflns_av_sigmaI/netI 0.1848
_diffrn_reflns_limit_h_max 16
_diffrn_reflns_limit_h_min -17
_diffrn_reflns_limit_k_max 17
_diffrn_reflns_limit_k_min -17
_diffrn_reflns_limit_l_max 24
_diffrn_reflns_limit_l_min -28
_diffrn_reflns_number 27212
_diffrn_reflns_theta_full 23.24
_diffrn_reflns_theta_max 23.24
_diffrn_reflns_theta_min 1.51
_diffrn_standards_decay_% none
_exptl_absorpt_coefficient_mu 1.021
_exptl_absorpt_correction_type multi-scan
_exptl_crystal_colour black
_exptl_crystal_density_diffrn 1.316
_exptl_crystal_density_method 'not measured'
_exptl_crystal_description block
_exptl_crystal_F_000 2698
_exptl_crystal_size_max 0.22
_exptl_crystal_size_mid 0.20
_exptl_crystal_size_min 0.18
_refine_diff_density_max 0.823
_refine_diff_density_min -0.843
_refine_diff_density_rms 0.122
_refine_ls_abs_structure_details 'Flack H D (1983), Acta Cryst. A39, 876-881'
_refine_ls_abs_structure_Flack 0.43(3)
_refine_ls_extinction_method none
_refine_ls_goodness_of_fit_ref 1.008
_refine_ls_hydrogen_treatment constr
_refine_ls_matrix_type full
_refine_ls_number_parameters 1205
_refine_ls_number_reflns 17230
_refine_ls_number_restraints 1
_refine_ls_restrained_S_all 1.008
_refine_ls_R_factor_all 0.1582
_refine_ls_R_factor_gt 0.0697
_refine_ls_shift/su_max 0.235
_refine_ls_shift/su_mean 0.003
_refine_ls_structure_factor_coef Fsqd
_refine_ls_weighting_details 'calc w=1/[\s^2^(Fo^2^)+(0.0276P)^2^+14.6637P] where P=(Fo^2^+2Fc^2^)/3'
_refine_ls_weighting_scheme calc
_refine_ls_wR_factor_gt 0.1141
_refine_ls_wR_factor_ref 0.1482
_reflns_number_gt 9513
_reflns_number_total 17230
_reflns_threshold_expression >2sigma(I)
_cod_data_source_file ic051770ksup1.cif
_cod_data_source_block (TBA)3(8).7MeCN.2H2O
_cod_original_sg_symbol_H-M P2(1)
_cod_database_code 4331875

loop_
_symmetry_equiv_pos_as_xyz
'x, y, z'
'-x, y+1/2, -z'

loop_
_atom_site_label
_atom_site_type_symbol
_atom_site_fract_x
_atom_site_fract_y
_atom_site_fract_z
_atom_site_U_iso_or_equiv
_atom_site_adp_type
_atom_site_occupancy
_atom_site_symmetry_multiplicity
_atom_site_calc_flag
_atom_site_refinement_flags
_atom_site_disorder_assembly
_atom_site_disorder_group
Mo2 Mo 0.49827(7) 0.09827(8) 0.78412(5) 0.0237(3) Uani 1 1 d . A -1
Mo1 Mo 0.97517(7) 0.14363(9) 0.70413(5) 0.0264(3) Uani 1 1 d . A -1
Fe4 Fe 0.66372(11) 0.09413(15) 0.76424(8) 0.0254(5) Uani 1 1 d . A -1
Fe5 Fe 0.59475(12) 0.23949(14) 0.78872(9) 0.0272(6) Uani 1 1 d . A -1
Fe3 Fe 0.87582(12) 0.00400(14) 0.70201(9) 0.0271(6) Uani 1 1 d . A -1
Fe1 Fe 0.81081(11) 0.15056(15) 0.72662(9) 0.0258(5) Uani 1 1 d . A -1
Fe6 Fe 0.55835(12) 0.16929(14) 0.69517(9) 0.0285(6) Uani 1 1 d . A -1
Fe2 Fe 0.91992(12) 0.07604(14) 0.79446(9) 0.0302(6) Uani 1 1 d . A -1
S1 S 0.7843(2) 0.0181(3) 0.76988(17) 0.0307(11) Uani 1 1 d . A -1
S7 S 0.6180(2) 0.1275(3) 0.84331(16) 0.0306(11) Uani 1 1 d . A -1
S5 S 0.6915(2) 0.2288(3) 0.72356(16) 0.0283(10) Uani 1 1 d . A -1
S4 S 0.8523(2) 0.1154(2) 0.64625(15) 0.0281(10) Uani 1 1 d . A -1
S3 S 0.9200(2) 0.2154(3) 0.77437(16) 0.0298(11) Uani 1 1 d . A -1
S6 S 0.4637(2) 0.2320(3) 0.74494(15) 0.0280(10) Uani 1 1 d . A -1
S2 S 1.0095(2) 0.0095(3) 0.74252(16) 0.0301(10) Uani 1 1 d . A -1
S8 S 0.5576(2) 0.0289(3) 0.71364(17) 0.0315(11) Uani 1 1 d . A -1
F1 F 0.9480(5) 0.0607(7) 0.8668(4) 0.053(3) Uani 1 1 d . A -1
F4 F 0.6101(5) 0.3425(5) 0.8278(3) 0.041(2) Uani 1 1 d . A -1
F2 F 0.8582(5) -0.0995(6) 0.6658(4) 0.042(3) Uani 1 1 d . A -1
F3 F 0.5416(5) 0.1841(6) 0.6207(4) 0.046(3) Uani 1 1 d . A -1
N10 N 0.3197(7) 0.0106(9) 0.7798(5) 0.029(3) Uani 1 1 d . A -1
N9 N 0.3729(7) 0.0549(8) 0.7504(5) 0.024(3) Uiso 1 1 d . A -1
N4 N 1.1082(7) 0.1612(9) 0.6201(5) 0.039(4) Uani 1 1 d . A -1
N2 N 1.1553(6) 0.2280(9) 0.7066(6) 0.037(4) Uani 1 1 d . A -1
N3 N 1.0488(6) 0.1109(8) 0.6369(5) 0.024(3) Uani 1 1 d . A -1
N11 N 0.4194(8) 0.1283(10) 0.8501(5) 0.042(4) Uani 1 1 d . A -1
N12 N 0.3625(7) 0.0747(9) 0.8664(5) 0.039(4) Uani 1 1 d . A -1
N5 N 0.9791(7) 0.2674(8) 0.6646(5) 0.027(3) Uiso 1 1 d . A -1
C5 C 1.1066(8) 0.0509(11) 0.5693(6) 0.031(4) Uiso 1 1 d . A -1
H5 H 1.1160 0.0135 0.5424 0.037 Uiso 1 1 calc R A -1
N7 N 0.4991(7) -0.0273(8) 0.8225(5) 0.025(3) Uiso 1 1 d . A -1
N8 N 0.4278(7) -0.0614(9) 0.8415(5) 0.034(3) Uiso 1 1 d . A -1
N6 N 1.0489(8) 0.2976(8) 0.6445(5) 0.035(3) Uani 1 1 d . A -1
N1C N 0.6496(7) 0.9658(10) 0.5587(6) 0.041(4) Uani 1 1 d . . .
C58 C 0.8039(9) 0.3021(10) 0.8746(6) 0.035(4) Uani 1 1 d . . .
H58A H 0.8378 0.2724 0.8511 0.042 Uiso 1 1 calc R . .
H58B H 0.7460 0.2885 0.8637 0.042 Uiso 1 1 calc R . .
C17 C 0.3653(10) 0.1872(13) 0.9190(7) 0.050(5) Uani 1 1 d . A -1
H17 H 0.3534 0.2253 0.9449 0.060 Uiso 1 1 calc R A -1
N1 N 1.1006(7) 0.1881(7) 0.7381(5) 0.030(3) Uani 1 1 d . A -1
C13 C 0.3334(8) 0.0612(8) 0.7019(6) 0.025(4) Uani 1 1 d . A -1
H13 H 0.3570 0.0855 0.6736 0.030 Uiso 1 1 calc R A -1
C1 C 1.1453(9) 0.1778(10) 0.7856(7) 0.038(5) Uiso 1 1 d . A -1
H1 H 1.1250 0.1519 0.8146 0.045 Uiso 1 1 calc R A -1
N1D N 0.0038(8) 0.7297(9) 0.7227(6) 0.045(4) Uani 1 1 d . . .
C4 C 1.0489(9) 0.0398(10) 0.6080(6) 0.035(4) Uani 1 1 d . A -1
H4 H 1.0170 -0.0079 0.6125 0.042 Uiso 1 1 calc R A -1
C6 C 1.1452(8) 0.1256(12) 0.5786(6) 0.041(5) Uani 1 1 d . A -1
H6 H 1.1878 0.1482 0.5609 0.049 Uiso 1 1 calc R A -1
C16 C 0.4229(9) 0.1936(12) 0.8814(7) 0.047(6) Uani 1 1 d . A -1
H16 H 0.4591 0.2387 0.8790 0.057 Uiso 1 1 calc R A -1
C55 C 0.9835(9) 0.2552(12) 0.9207(7) 0.052(6) Uani 1 1 d . . .
H55A H 0.9806 0.1944 0.9198 0.062 Uiso 1 1 calc R . .
H55B H 0.9782 0.2760 0.8847 0.062 Uiso 1 1 calc R . .
C79 C 0.4925(9) 0.9812(11) 0.5655(6) 0.037(5) Uani 1 1 d . . .
H79A H 0.5013 1.0411 0.5698 0.045 Uiso 1 1 calc R . .
H79B H 0.4937 0.9563 0.6003 0.045 Uiso 1 1 calc R . .
C54 C 0.9126(9) 0.2919(12) 0.9519(7) 0.042(5) Uani 1 1 d . . .
H54A H 0.9214 0.2729 0.9882 0.050 Uiso 1 1 calc R . .
H54B H 0.9170 0.3526 0.9521 0.050 Uiso 1 1 calc R . .
C50 C 0.7664(9) 0.3055(11) 0.9669(7) 0.034(4) Uiso 1 1 d . . .
H50A H 0.7805 0.2822 1.0018 0.041 Uiso 1 1 calc R . .
H50B H 0.7767 0.3654 0.9692 0.041 Uiso 1 1 calc R . .
N1B N 0.5446(8) 0.0066(10) 0.2163(6) 0.050(4) Uani 1 1 d . . .
C74 C 0.7081(9) 0.9182(11) 0.5254(6) 0.045(5) Uani 1 1 d . . .
H74A H 0.6975 0.8587 0.5293 0.054 Uiso 1 1 calc R . .
H74B H 0.6927 0.9323 0.4887 0.054 Uiso 1 1 calc R . .
C67 C 0.6493(11) 0.8482(11) 0.6289(7) 0.054(5) Uani 1 1 d . . .
H67A H 0.5910 0.8356 0.6186 0.065 Uiso 1 1 calc R . .
H67B H 0.6831 0.8125 0.6085 0.065 Uiso 1 1 calc R . .
C9 C 1.0329(11) 0.3733(12) 0.6227(7) 0.049(5) Uani 1 1 d . A -1
H9 H 1.0712 0.4061 0.6068 0.059 Uiso 1 1 calc R A -1
C11 C 0.5284(10) -0.1524(11) 0.8597(7) 0.045(5) Uani 1 1 d . A -1
H11 H 0.5581 -0.1998 0.8718 0.053 Uiso 1 1 calc R A -1
C10 C 0.5592(10) -0.0819(11) 0.8336(7) 0.042(5) Uani 1 1 d . A -1
H10 H 0.6140 -0.0753 0.8255 0.051 Uiso 1 1 calc R A -1
C78 C 0.5601(9) 0.9448(13) 0.5371(7) 0.052(6) Uani 1 1 d . . .
H78A H 0.5521 0.9632 0.5007 0.062 Uiso 1 1 calc R . .
H78B H 0.5540 0.8842 0.5371 0.062 Uiso 1 1 calc R . .
C12 C 0.4468(11) -0.1360(12) 0.8630(7) 0.049(5) Uani 1 1 d . A -1
H12 H 0.4095 -0.1712 0.8781 0.059 Uiso 1 1 calc R A -1
C75 C 0.7992(9) 0.9320(13) 0.5366(8) 0.055(6) Uani 1 1 d . . .
H75A H 0.8157 0.9191 0.5734 0.066 Uiso 1 1 calc R . .
H75B H 0.8116 0.9906 0.5309 0.066 Uiso 1 1 calc R . .
C7 C 0.9209(10) 0.3269(12) 0.6548(7) 0.049(5) Uiso 1 1 d . A -1
H7 H 0.8668 0.3240 0.6648 0.059 Uiso 1 1 calc R A -1
C14 C 0.2537(8) 0.0276(10) 0.6983(6) 0.031(4) Uiso 1 1 d . A -1
H14 H 0.2136 0.0268 0.6694 0.037 Uiso 1 1 calc R A -1
C62 C 0.8123(10) 0.1723(9) 0.9238(6) 0.036(4) Uani 1 1 d . . .
H62A H 0.7561 0.1619 0.9078 0.043 Uiso 1 1 calc R . .
H62B H 0.8508 0.1512 0.8997 0.043 Uiso 1 1 calc R . .
C2 C 1.2240(9) 0.2100(12) 0.7857(8) 0.057(6) Uani 1 1 d . A -1
H2 H 1.2662 0.2085 0.8133 0.068 Uiso 1 1 calc R A -1
C31 C 0.4987(10) 0.0720(10) 0.1816(7) 0.056(5) Uani 1 1 d . . .
H31A H 0.4689 0.1086 0.2038 0.067 Uiso 1 1 calc R . .
H31B H 0.5397 0.1060 0.1658 0.067 Uiso 1 1 calc R . .
C63 C 0.8256(11) 0.1226(14) 0.9755(7) 0.070(7) Uani 1 1 d . . .
H63A H 0.8717 0.1473 0.9976 0.084 Uiso 1 1 calc R . .
H63B H 0.7759 0.1277 0.9941 0.084 Uiso 1 1 calc R . .
C15 C 0.2482(8) -0.0052(10) 0.7497(7) 0.041(5) Uani 1 1 d . A -1
H15 H 0.2023 -0.0333 0.7608 0.050 Uiso 1 1 calc R A -1
C39 C -0.0569(10) 0.7798(11) 0.7527(7) 0.048(5) Uani 1 1 d . . .
H39A H -0.0244 0.8202 0.7745 0.058 Uiso 1 1 calc R . .
H39B H -0.0924 0.8115 0.7269 0.058 Uiso 1 1 calc R . .
N1A N 0.8249(7) 0.2677(8) 0.9298(5) 0.035(4) Uani 1 1 d . . .
C70 C 0.6644(10) 1.0612(12) 0.5544(7) 0.057(6) Uani 1 1 d . . .
H70A H 0.6273 1.0891 0.5767 0.068 Uiso 1 1 calc R . .
H70B H 0.7211 1.0727 0.5692 0.068 Uiso 1 1 calc R . .
C36 C 0.1171(9) 0.7531(10) 0.6612(7) 0.047(5) Uani 1 1 d . . .
H36A H 0.0944 0.7065 0.6399 0.056 Uiso 1 1 calc R . .
H36B H 0.1613 0.7317 0.6863 0.056 Uiso 1 1 calc R . .
C68 C 0.6693(11) 0.8305(11) 0.6866(7) 0.053(5) Uani 1 1 d . . .
H68A H 0.6349 0.8658 0.7068 0.063 Uiso 1 1 calc R . .
H68B H 0.7273 0.8445 0.6968 0.063 Uiso 1 1 calc R . .
C80 C 0.4086(8) 0.9656(12) 0.5355(7) 0.047(5) Uani 1 1 d . . .
H80A H 0.4001 0.9055 0.5320 0.056 Uiso 1 1 calc R . .
H80B H 0.4089 0.9887 0.5003 0.056 Uiso 1 1 calc R . .
C42 C -0.0475(9) 0.6648(11) 0.6885(6) 0.045(5) Uiso 1 1 d . . .
H42A H -0.0087 0.6263 0.6743 0.054 Uiso 1 1 calc R . .
H42B H -0.0802 0.6326 0.7115 0.054 Uiso 1 1 calc R . .
C33 C 0.3890(10) 0.1088(13) 0.1098(8) 0.066(6) Uani 1 1 d . . .
H33A H 0.3559 0.1365 0.1346 0.079 Uiso 1 1 calc R . .
H33B H 0.4281 0.1498 0.0985 0.079 Uiso 1 1 calc R . .
C60 C 0.7959(10) 0.4193(12) 0.8090(8) 0.056(6) Uani 1 1 d . . .
H60A H 0.8334 0.3893 0.7879 0.067 Uiso 1 1 calc R . .
H60B H 0.7394 0.4016 0.7972 0.067 Uiso 1 1 calc R . .
C71 C 0.6527(10) 1.1011(13) 0.5012(6) 0.052(5) Uani 1 1 d . . .
H71A H 0.6627 1.0590 0.4749 0.063 Uiso 1 1 calc R . .
H71B H 0.6947 1.1444 0.4995 0.063 Uiso 1 1 calc R . .
C11S C 0.9404(13) 0.143(2) 0.4796(10) 0.086(9) Uani 1 1 d . . .
C3 C 1.2284(10) 0.2449(13) 0.7372(8) 0.044(5) Uiso 1 1 d . A -1
H3 H 1.2734 0.2750 0.7266 0.053 Uiso 1 1 calc R A -1
B1 B 0.3459(10) -0.0100(12) 0.8354(8) 0.036(5) Uani 1 1 d . A -1
H1A H 0.3014 -0.0413 0.8505 0.043 Uiso 1 1 calc R A -1
C40 C -0.1126(10) 0.7350(11) 0.7874(7) 0.051(5) Uani 1 1 d . . .
H40A H -0.1523 0.7008 0.7657 0.061 Uiso 1 1 calc R . .
H40B H -0.0792 0.6980 0.8112 0.061 Uiso 1 1 calc R . .
C81 C 0.3346(9) 1.0037(16) 0.5617(8) 0.086(8) Uani 1 1 d . . .
H81A H 0.3388 1.0638 0.5616 0.129 Uiso 1 1 calc R . .
H81B H 0.3359 0.9841 0.5975 0.129 Uiso 1 1 calc R . .
H81C H 0.2830 0.9869 0.5425 0.129 Uiso 1 1 calc R . .
C57 C 1.1397(10) 0.2403(13) 0.9321(11) 0.104(10) Uani 1 1 d . . .
H57A H 1.1474 0.2573 0.8967 0.156 Uiso 1 1 calc R . .
H57B H 1.1305 0.1808 0.9329 0.156 Uiso 1 1 calc R . .
H57C H 1.1888 0.2541 0.9550 0.156 Uiso 1 1 calc R . .
C15S C 0.4203(10) 0.8497(13) 0.7108(8) 0.062(6) Uiso 1 1 d . . .
H15A H 0.3914 0.8826 0.6832 0.093 Uiso 1 1 calc R . .
H15B H 0.4647 0.8190 0.6970 0.093 Uiso 1 1 calc R . .
H15C H 0.4432 0.8861 0.7386 0.093 Uiso 1 1 calc R . .
C19 C 0.5842(10) -0.0603(12) 0.1856(7) 0.055(5) Uani 1 1 d . . .
H19A H 0.5411 -0.0890 0.1631 0.065 Uiso 1 1 calc R . .
H19B H 0.6109 -0.1011 0.2099 0.065 Uiso 1 1 calc R . .
C35 C 0.0500(10) 0.7910(10) 0.6903(7) 0.050(5) Uani 1 1 d . . .
H35A H 0.0097 0.8180 0.6649 0.059 Uiso 1 1 calc R . .
H35B H 0.0747 0.8342 0.7136 0.059 Uiso 1 1 calc R . .
C43 C -0.1061(11) 0.6971(13) 0.6432(8) 0.069(6) Uani 1 1 d . . .
H43A H -0.1474 0.7339 0.6563 0.083 Uiso 1 1 calc R . .
H43B H -0.0750 0.7289 0.6191 0.083 Uiso 1 1 calc R . .
C41 C -0.1583(11) 0.7953(13) 0.8184(8) 0.067(6) Uani 1 1 d . . .
H41A H -0.1873 0.8348 0.7941 0.081 Uiso 1 1 calc R . .
H41B H -0.1176 0.8269 0.8411 0.081 Uiso 1 1 calc R . .
C45 C -0.2089(13) 0.6496(17) 0.5691(7) 0.094(8) Uani 1 1 d . . .
H45A H -0.1798 0.6555 0.5381 0.142 Uiso 1 1 calc R . .
H45B H -0.2341 0.7022 0.5769 0.142 Uiso 1 1 calc R . .
H45C H -0.2516 0.6076 0.5630 0.142 Uiso 1 1 calc R . .
C29 C 0.3873(13) -0.0447(14) 0.3178(9) 0.078(7) Uani 1 1 d . . .
H29A H 0.3423 -0.0674 0.2939 0.094 Uiso 1 1 calc R . .
H29B H 0.4209 -0.0911 0.3326 0.094 Uiso 1 1 calc R . .
C32 C 0.4381(11) 0.0393(13) 0.1386(8) 0.066(6) Uani 1 1 d . . .
H32A H 0.3998 0.0010 0.1535 0.079 Uiso 1 1 calc R . .
H32B H 0.4681 0.0081 0.1137 0.079 Uiso 1 1 calc R . .
C23 C 0.6098(11) 0.0548(12) 0.2511(7) 0.066(6) Uiso 1 1 d . . .
H23A H 0.6431 0.0874 0.2287 0.080 Uiso 1 1 calc R . .
H23B H 0.5814 0.0940 0.2725 0.080 Uiso 1 1 calc R . .
C69 C 0.6544(11) 0.7386(15) 0.6997(9) 0.083(7) Uani 1 1 d . . .
H69A H 0.6886 0.7036 0.6799 0.124 Uiso 1 1 calc R . .
H69B H 0.5966 0.7250 0.6906 0.124 Uiso 1 1 calc R . .
H69C H 0.6684 0.7294 0.7367 0.124 Uiso 1 1 calc R . .
C46 C 0.0628(10) 0.6814(11) 0.7610(7) 0.055(5) Uani 1 1 d . . .
H46A H 0.0994 0.6483 0.7410 0.066 Uiso 1 1 calc R . .
H46B H 0.0303 0.6426 0.7801 0.066 Uiso 1 1 calc R . .
C2S C 0.1311(14) 0.9635(15) 0.9313(10) 0.074(7) Uani 1 1 d . . .
C48 C 0.1776(11) 0.6764(12) 0.8356(7) 0.061(5) Uani 1 1 d . . .
H48A H 0.1453 0.6352 0.8530 0.073 Uiso 1 1 calc R . .
H48B H 0.2124 0.6463 0.8129 0.073 Uiso 1 1 calc R . .
C72 C 0.5674(11) 1.1399(13) 0.4863(7) 0.083(6) Uani 1 1 d . . .
H72A H 0.5534 1.1760 0.5148 0.100 Uiso 1 1 calc R . .
H72B H 0.5260 1.0955 0.4822 0.100 Uiso 1 1 calc R . .
C52 C 0.6249(9) 0.3292(13) 0.9968(7) 0.062(6) Uani 1 1 d . . .
H52A H 0.6386 0.2973 1.0290 0.074 Uiso 1 1 calc R . .
H52B H 0.6425 0.3867 1.0036 0.074 Uiso 1 1 calc R . .
C64 C 0.8436(13) 0.0308(12) 0.9679(8) 0.079(6) Uani 1 1 d . . .
H64A H 0.8960 0.0261 0.9522 0.095 Uiso 1 1 calc R . .
H64B H 0.8514 0.0045 1.0024 0.095 Uiso 1 1 calc R . .
C14S C 0.3629(11) 0.7918(12) 0.7314(9) 0.066(6) Uani 1 1 d . . .
C4S C 0.3762(12) 0.2633(14) 0.5952(9) 0.090(8) Uiso 1 1 d . . .
H4S1 H 0.3352 0.2574 0.5654 0.135 Uiso 1 1 calc R . .
H4S2 H 0.3523 0.2473 0.6268 0.135 Uiso 1 1 calc R . .
H4S3 H 0.4232 0.2279 0.5904 0.135 Uiso 1 1 calc R . .
C10S C 0.9281(11) 0.1961(14) 0.5261(8) 0.077(7) Uani 1 1 d . . .
H10A H 0.9814 0.2149 0.5420 0.115 Uiso 1 1 calc R . .
H10B H 0.9007 0.1641 0.5514 0.115 Uiso 1 1 calc R . .
H10C H 0.8943 0.2437 0.5150 0.115 Uiso 1 1 calc R . .
C37 C 0.1532(12) 0.8186(13) 0.6256(8) 0.067(6) Uani 1 1 d . . .
H37A H 0.1092 0.8375 0.5995 0.080 Uiso 1 1 calc R . .
H37B H 0.1720 0.8667 0.6469 0.080 Uiso 1 1 calc R . .
C21S C 0.5361(13) 0.0335(16) -0.0428(9) 0.076(7) Uani 1 1 d . . .
C20S C 0.5565(14) 0.0754(18) 0.0033(11) 0.084(9) Uani 1 1 d . . .
C53 C 0.5337(10) 0.3273(15) 0.9832(8) 0.084(8) Uani 1 1 d . . .
H53A H 0.5146 0.2702 0.9823 0.126 Uiso 1 1 calc R . .
H53B H 0.5205 0.3526 0.9492 0.126 Uiso 1 1 calc R . .
H53C H 0.5067 0.3580 1.0093 0.126 Uiso 1 1 calc R . .
C66 C 0.6668(10) 0.9412(12) 0.6170(6) 0.044(5) Uani 1 1 d . . .
H66A H 0.6326 0.9760 0.6376 0.052 Uiso 1 1 calc R . .
H66B H 0.7248 0.9533 0.6285 0.052 Uiso 1 1 calc R . .
C18 C 0.3295(9) 0.1067(14) 0.9071(7) 0.050(5) Uani 1 1 d . A -1
H18 H 0.2890 0.0810 0.9254 0.060 Uiso 1 1 calc R A -1
N19S N 0.5751(13) 0.1124(17) 0.0437(8) 0.103(9) Uani 1 1 d . . .
C8 C 0.9528(10) 0.3946(11) 0.6274(8) 0.053(6) Uani 1 1 d . A -1
H8 H 0.9250 0.4431 0.6153 0.063 Uiso 1 1 calc R A -1
C51 C 0.6738(8) 0.2920(11) 0.9520(7) 0.043(5) Uani 1 1 d . . .
H51A H 0.6620 0.2325 0.9479 0.052 Uiso 1 1 calc R . .
H51B H 0.6567 0.3198 0.9188 0.052 Uiso 1 1 calc R . .
C38 C 0.2227(11) 0.7875(14) 0.5984(8) 0.077(7) Uani 1 1 d . . .
H38A H 0.2698 0.7770 0.6236 0.115 Uiso 1 1 calc R . .
H38B H 0.2375 0.8287 0.5733 0.115 Uiso 1 1 calc R . .
H38C H 0.2065 0.7364 0.5802 0.115 Uiso 1 1 calc R . .
C47 C 0.1166(10) 0.7338(12) 0.8009(7) 0.059(5) Uani 1 1 d . . .
H47A H 0.0812 0.7641 0.8232 0.070 Uiso 1 1 calc R . .
H47B H 0.1482 0.7744 0.7826 0.070 Uiso 1 1 calc R . .
C65 C 0.7815(16) -0.0154(13) 0.9361(9) 0.114(10) Uani 1 1 d . . .
H65A H 0.7663 0.0147 0.9039 0.172 Uiso 1 1 calc R . .
H65B H 0.7330 -0.0225 0.9549 0.172 Uiso 1 1 calc R . .
H65C H 0.8033 -0.0694 0.9280 0.172 Uiso 1 1 calc R . .
C27 C 0.4842(10) -0.0427(12) 0.2504(7) 0.051(5) Uani 1 1 d . . .
H27A H 0.4422 -0.0710 0.2270 0.061 Uiso 1 1 calc R . .
H27B H 0.5160 -0.0853 0.2708 0.061 Uiso 1 1 calc R . .
N13S N 0.3167(11) 0.7526(12) 0.7497(8) 0.100(7) Uani 1 1 d . . .
N12S N 0.9537(14) 0.1053(19) 0.4421(8) 0.138(10) Uani 1 1 d . . .
N3S N 0.1646(13) 0.9892(13) 0.9710(8) 0.108(7) Uani 1 1 d . . .
O82 O 0.0015(9) 0.6882(13) 0.9189(6) 0.159(9) Uani 1 1 d . . .
C76 C 0.8492(10) 0.8789(13) 0.5025(8) 0.065(6) Uani 1 1 d . . .
H76A H 0.8375 0.8965 0.4660 0.078 Uiso 1 1 calc R . .
H76B H 0.8316 0.8209 0.5049 0.078 Uiso 1 1 calc R . .
O84 O 0.0501(14) 0.0821(18) 0.0595(10) 0.229(11) Uiso 1 1 d . . .
C59 C 0.8152(11) 0.3931(12) 0.8665(7) 0.054(6) Uani 1 1 d . . .
H59A H 0.8725 0.4082 0.8782 0.065 Uiso 1 1 calc R . .
H59B H 0.7790 0.4238 0.8880 0.065 Uiso 1 1 calc R . .
C49 C 0.2319(12) 0.7217(17) 0.8760(8) 0.106(9) Uani 1 1 d . . .
H49A H 0.2000 0.7379 0.9044 0.159 Uiso 1 1 calc R . .
H49B H 0.2539 0.7709 0.8606 0.159 Uiso 1 1 calc R . .
H49C H 0.2770 0.6859 0.8894 0.159 Uiso 1 1 calc R . .
C1S C 0.0761(15) 0.9315(15) 0.8870(9) 0.132(12) Uani 1 1 d . . .
H1S1 H 0.0534 0.8784 0.8964 0.198 Uiso 1 1 calc R . .
H1S2 H 0.1072 0.9244 0.8570 0.198 Uiso 1 1 calc R . .
H1S3 H 0.0314 0.9706 0.8785 0.198 Uiso 1 1 calc R . .
C8S C 0.7459(15) 0.3399(16) 0.5576(9) 0.084(7) Uani 1 1 d . . .
C44 C -0.1488(12) 0.6240(13) 0.6147(8) 0.079(7) Uani 1 1 d . . .
H44A H -0.1067 0.5876 0.6020 0.095 Uiso 1 1 calc R . .
H44B H -0.1785 0.5921 0.6394 0.095 Uiso 1 1 calc R . .
C20 C 0.6490(11) -0.0250(13) 0.1514(8) 0.068(6) Uiso 1 1 d . . .
H20A H 0.6240 0.0197 0.1294 0.081 Uiso 1 1 calc R . .
H20B H 0.6953 -0.0016 0.1739 0.081 Uiso 1 1 calc R . .
C77 C 0.9424(10) 0.8845(16) 0.5179(8) 0.084(8) Uani 1 1 d . . .
H77A H 0.9522 0.9028 0.5539 0.127 Uiso 1 1 calc R . .
H77B H 0.9667 0.9239 0.4953 0.127 Uiso 1 1 calc R . .
H77C H 0.9672 0.8303 0.5143 0.127 Uiso 1 1 calc R . .
N6S N 0.4208(12) 0.4167(15) 0.5985(8) 0.128(8) Uiso 1 1 d . . .
N9S N 0.7836(13) 0.3815(15) 0.5306(8) 0.124(9) Uani 1 1 d . . .
B2 B 1.1306(11) 0.2478(13) 0.6473(8) 0.035(5) Uiso 1 1 d . A -1
H2A H 1.1748 0.2775 0.6309 0.042 Uiso 1 1 calc R A -1
C17D C -0.2196(12) 0.7590(14) 0.8515(9) 0.102(8) Uani 1 1 d . . .
H17A H -0.1911 0.7249 0.8787 0.153 Uiso 1 1 calc R . .
H17B H -0.2588 0.7251 0.8301 0.153 Uiso 1 1 calc R . .
H17C H -0.2488 0.8034 0.8675 0.153 Uiso 1 1 calc R . .
C61 C 0.8033(12) 0.5108(13) 0.7984(10) 0.094(8) Uani 1 1 d . . .
H61A H 0.8609 0.5271 0.8036 0.142 Uiso 1 1 calc R . .
H61B H 0.7719 0.5417 0.8222 0.142 Uiso 1 1 calc R . .
H61C H 0.7817 0.5225 0.7627 0.142 Uiso 1 1 calc R . .
C34 C 0.3316(12) 0.0830(15) 0.0625(9) 0.098(8) Uani 1 1 d . . .
H34A H 0.2882 0.0475 0.0736 0.147 Uiso 1 1 calc R . .
H34B H 0.3627 0.0529 0.0383 0.147 Uiso 1 1 calc R . .
H34C H 0.3070 0.1320 0.0455 0.147 Uiso 1 1 calc R . .
C17S C 0.0473(16) 0.4459(18) 0.8144(11) 0.095(9) Uiso 1 1 d . . .
C21 C 0.6799(14) -0.0905(15) 0.1180(10) 0.099(9) Uani 1 1 d . . .
H21A H 0.6330 -0.1141 0.0960 0.118 Uiso 1 1 calc R . .
H21B H 0.7045 -0.1351 0.1403 0.118 Uiso 1 1 calc R . .
C56 C 1.0671(10) 0.2842(15) 0.9500(9) 0.072(7) Uani 1 1 d . . .
H56A H 1.0735 0.3440 0.9447 0.086 Uiso 1 1 calc R . .
H56B H 1.0656 0.2746 0.9875 0.086 Uiso 1 1 calc R . .
C7S C 0.6993(14) 0.2905(15) 0.5910(9) 0.107(9) Uani 1 1 d . . .
H7S1 H 0.7365 0.2659 0.6185 0.160 Uiso 1 1 calc R . .
H7S2 H 0.6703 0.2470 0.5706 0.160 Uiso 1 1 calc R . .
H7S3 H 0.6595 0.3255 0.6064 0.160 Uiso 1 1 calc R . .
N18S N 0.0305(14) 0.4938(16) 0.8463(12) 0.174(12) Uani 1 1 d . . .
C26 C 0.7817(15) 0.0115(19) 0.3591(12) 0.163(14) Uani 1 1 d . . .
H26A H 0.8171 -0.0224 0.3393 0.245 Uiso 1 1 calc R . .
H26B H 0.7510 -0.0240 0.3808 0.245 Uiso 1 1 calc R . .
H26C H 0.8154 0.0499 0.3810 0.245 Uiso 1 1 calc R . .
C30 C 0.3519(15) 0.0028(18) 0.3612(11) 0.139(10) Uiso 1 1 d . . .
H30A H 0.3173 0.0476 0.3464 0.208 Uiso 1 1 calc R . .
H30B H 0.3966 0.0255 0.3846 0.208 Uiso 1 1 calc R . .
H30C H 0.3189 -0.0344 0.3805 0.208 Uiso 1 1 calc R . .
C28 C 0.4408(12) 0.0133(14) 0.2880(9) 0.083(7) Uani 1 1 d . . .
H28A H 0.4816 0.0420 0.3121 0.099 Uiso 1 1 calc R . .
H28B H 0.4063 0.0548 0.2684 0.099 Uiso 1 1 calc R . .
C22 C 0.7459(11) -0.0585(15) 0.0818(9) 0.096(9) Uani 1 1 d . . .
H22A H 0.7987 -0.0514 0.1024 0.143 Uiso 1 1 calc R . .
H22B H 0.7280 -0.0057 0.0665 0.143 Uiso 1 1 calc R . .
H22C H 0.7517 -0.0986 0.0543 0.143 Uiso 1 1 calc R . .
C25 C 0.7257(14) 0.0567(16) 0.3241(10) 0.123(11) Uani 1 1 d . . .
H25A H 0.7573 0.0929 0.3027 0.148 Uiso 1 1 calc R . .
H25B H 0.6917 0.0922 0.3444 0.148 Uiso 1 1 calc R . .
C24 C 0.6679(13) 0.0013(17) 0.2875(8) 0.107(9) Uani 1 1 d . . .
H24A H 0.7012 -0.0342 0.2666 0.128 Uiso 1 1 calc R . .
H24B H 0.6354 -0.0348 0.3084 0.128 Uiso 1 1 calc R . .
C73 C 0.5630(14) 1.1918(15) 0.4344(9) 0.131(10) Uani 1 1 d . . .
H73A H 0.5592 1.1545 0.4047 0.196 Uiso 1 1 calc R . .
H73B H 0.6124 1.2256 0.4342 0.196 Uiso 1 1 calc R . .
H73C H 0.5146 1.2275 0.4324 0.196 Uiso 1 1 calc R . .
C16S C 0.0672(14) 0.3988(17) 0.7704(10) 0.118(10) Uani 1 1 d . . .
H16A H 0.0230 0.4042 0.7424 0.177 Uiso 1 1 calc R . .
H16B H 0.0738 0.3409 0.7802 0.177 Uiso 1 1 calc R . .
H16C H 0.1183 0.4194 0.7586 0.177 Uiso 1 1 calc R . .
C5S C 0.4029(15) 0.3478(19) 0.5994(10) 0.100(8) Uiso 1 1 d . . .

loop_
_atom_site_aniso_label
_atom_site_aniso_U_11
_atom_site_aniso_U_22
_atom_site_aniso_U_33
_atom_site_aniso_U_23
_atom_site_aniso_U_13
_atom_site_aniso_U_12
Mo2 0.0222(7) 0.0229(8) 0.0265(8) -0.0009(7) 0.0045(6) -0.0005(7)
Mo1 0.0212(7) 0.0282(9) 0.0299(9) 0.0009(7) 0.0031(6) 0.0012(7)
Fe4 0.0218(11) 0.0220(13) 0.0327(14) 0.0017(12) 0.0042(10) -0.0022(11)
Fe5 0.0229(12) 0.0250(14) 0.0339(15) 0.0002(12) 0.0035(11) -0.0020(10)
Fe3 0.0263(12) 0.0216(14) 0.0334(15) 0.0012(11) 0.0031(11) 0.0046(10)
Fe1 0.0202(11) 0.0276(14) 0.0300(14) -0.0002(12) 0.0038(10) 0.0024(11)
Fe6 0.0257(12) 0.0293(16) 0.0308(15) -0.0013(11) 0.0041(10) 0.0048(10)
Fe2 0.0259(12) 0.0308(17) 0.0347(15) 0.0025(12) 0.0064(11) 0.0004(10)
S1 0.026(2) 0.024(3) 0.043(3) 0.009(2) 0.006(2) 0.0022(19)
S7 0.021(2) 0.041(3) 0.029(3) 0.003(2) 0.0003(18) -0.0023(18)
S5 0.027(2) 0.023(3) 0.036(3) 0.006(2) 0.0054(19) 0.0044(18)
S4 0.030(2) 0.024(3) 0.031(3) -0.0006(19) 0.0032(18) -0.0011(17)
S3 0.031(2) 0.022(3) 0.038(3) -0.005(2) 0.011(2) -0.0091(18)
S6 0.024(2) 0.030(3) 0.029(3) -0.002(2) 0.0039(19) 0.0047(19)
S2 0.026(2) 0.029(3) 0.036(3) 0.001(2) 0.0076(19) -0.0037(19)
S8 0.025(2) 0.034(3) 0.036(3) -0.002(2) 0.005(2) 0.0026(19)
F1 0.048(5) 0.080(9) 0.032(6) 0.008(5) 0.010(5) 0.008(5)
F4 0.052(6) 0.023(6) 0.047(7) -0.012(5) -0.008(5) 0.001(4)
F2 0.033(5) 0.035(6) 0.055(7) -0.003(5) -0.007(5) 0.011(4)
F3 0.055(5) 0.038(7) 0.041(6) 0.000(5) -0.005(5) 0.009(5)
N10 0.025(7) 0.026(9) 0.034(9) -0.004(7) -0.003(7) 0.006(6)
N4 0.023(7) 0.051(11) 0.040(10) 0.006(8) -0.006(7) -0.007(7)
N2 0.009(6) 0.043(10) 0.061(11) 0.000(8) 0.015(7) -0.005(6)
N3 0.021(6) 0.019(8) 0.035(8) 0.000(6) 0.017(6) 0.006(6)
N11 0.032(8) 0.067(13) 0.027(9) -0.010(8) 0.000(7) 0.000(8)
N12 0.033(8) 0.050(11) 0.039(10) -0.007(8) 0.026(7) -0.009(7)
N6 0.047(8) 0.016(7) 0.045(9) 0.013(6) 0.013(7) -0.007(6)
N1C 0.028(8) 0.055(11) 0.039(10) -0.020(8) 0.002(7) -0.005(7)
C58 0.041(10) 0.030(11) 0.035(12) -0.008(9) 0.011(9) 0.008(8)
C17 0.048(11) 0.057(13) 0.047(13) -0.022(10) 0.021(9) -0.004(10)
N1 0.028(7) 0.025(7) 0.038(9) 0.013(6) 0.004(6) 0.001(6)
C13 0.021(8) 0.009(8) 0.047(11) 0.000(7) 0.003(7) 0.004(6)
N1D 0.050(8) 0.039(9) 0.045(10) -0.002(8) 0.003(7) 0.000(8)
C4 0.046(10) 0.024(10) 0.036(11) -0.005(8) 0.006(9) 0.008(8)
C6 0.034(9) 0.070(16) 0.022(10) -0.003(9) 0.025(8) 0.010(9)
C16 0.031(10) 0.053(14) 0.056(14) 0.039(11) -0.008(10) -0.029(9)
C55 0.033(10) 0.068(15) 0.056(14) -0.029(11) 0.007(9) -0.012(9)
C79 0.047(10) 0.046(13) 0.020(10) -0.004(9) 0.011(9) 0.003(9)
C54 0.033(10) 0.056(14) 0.035(12) -0.019(10) 0.002(9) 0.000(9)
N1B 0.055(9) 0.036(10) 0.058(11) 0.001(8) -0.006(8) -0.023(8)
C74 0.045(10) 0.064(13) 0.026(10) -0.014(9) 0.004(8) 0.007(9)
C67 0.071(13) 0.037(13) 0.055(15) -0.014(10) 0.012(11) 0.004(10)
C9 0.071(13) 0.031(12) 0.049(14) 0.000(10) 0.025(11) 0.022(10)
C11 0.057(12) 0.026(12) 0.051(13) 0.019(10) 0.006(10) 0.013(9)
C10 0.042(10) 0.033(11) 0.052(12) 0.006(9) 0.002(8) -0.003(8)
C78 0.037(10) 0.087(17) 0.030(12) -0.016(11) -0.006(9) -0.001(10)
C12 0.059(12) 0.033(12) 0.056(14) 0.017(10) 0.011(10) -0.006(10)
C75 0.034(10) 0.068(15) 0.063(15) -0.020(11) 0.006(10) -0.004(9)
C62 0.055(10) 0.011(9) 0.041(11) 0.004(7) 0.002(9) -0.004(7)
C2 0.013(9) 0.068(14) 0.082(16) -0.014(11) -0.028(9) 0.005(8)
C31 0.062(12) 0.026(11) 0.080(15) 0.003(10) 0.018(11) 0.007(9)
C63 0.058(11) 0.11(2) 0.043(13) -0.021(12) 0.000(9) 0.004(12)
C15 0.019(8) 0.008(9) 0.096(16) -0.012(9) 0.006(9) -0.008(7)
C39 0.058(11) 0.039(12) 0.044(13) 0.008(9) -0.019(10) -0.018(10)
N1A 0.034(8) 0.042(10) 0.029(9) -0.007(7) 0.003(7) 0.013(7)
C70 0.034(10) 0.078(17) 0.058(14) -0.023(12) 0.002(9) -0.002(10)
C36 0.052(10) 0.033(11) 0.055(13) -0.018(9) 0.003(9) 0.003(9)
C68 0.071(13) 0.036(13) 0.050(14) -0.007(10) -0.001(11) 0.012(10)
C80 0.024(9) 0.078(16) 0.036(12) 0.000(10) -0.007(9) 0.001(9)
C33 0.045(10) 0.057(15) 0.093(16) 0.011(12) -0.003(10) -0.015(10)
C60 0.041(11) 0.046(14) 0.077(16) 0.014(11) -0.011(10) -0.014(9)
C71 0.061(11) 0.070(13) 0.025(10) 0.017(11) 0.002(8) -0.001(11)
C11S 0.069(13) 0.14(3) 0.052(17) 0.039(19) 0.001(14) 0.015(16)
B1 0.019(9) 0.024(11) 0.066(16) -0.012(10) 0.006(9) 0.003(8)
C40 0.062(11) 0.032(11) 0.059(13) 0.019(10) 0.010(10) 0.008(10)
C81 0.025(10) 0.15(2) 0.081(17) -0.039(16) 0.004(10) 0.031(12)
C57 0.047(13) 0.045(15) 0.23(3) -0.015(18) 0.040(15) 0.001(11)
C19 0.056(11) 0.051(14) 0.058(14) 0.001(11) 0.014(10) -0.003(10)
C35 0.065(12) 0.017(10) 0.064(14) -0.007(9) -0.007(10) -0.027(9)
C43 0.065(13) 0.055(15) 0.082(16) 0.023(12) -0.017(11) 0.004(11)
C41 0.078(14) 0.072(16) 0.054(15) 0.033(12) 0.019(12) -0.005(12)
C45 0.128(18) 0.11(2) 0.044(13) -0.027(14) -0.006(13) -0.010(17)
C29 0.104(17) 0.076(18) 0.058(16) -0.006(13) 0.031(13) 0.018(14)
C32 0.053(12) 0.062(15) 0.082(16) 0.006(12) 0.001(11) -0.014(11)
C69 0.071(14) 0.09(2) 0.084(18) 0.019(15) -0.004(12) -0.008(14)
C46 0.052(11) 0.050(12) 0.064(13) 0.007(10) 0.005(9) 0.037(9)
C2S 0.078(17) 0.075(18) 0.072(18) 0.046(15) 0.015(14) 0.027(13)
C48 0.069(12) 0.054(13) 0.062(14) 0.008(11) 0.018(11) 0.009(10)
C72 0.088(14) 0.084(16) 0.075(15) 0.015(13) -0.008(12) -0.021(14)
C52 0.045(11) 0.097(18) 0.044(13) -0.039(12) 0.011(10) 0.015(11)
C64 0.118(18) 0.051(14) 0.070(17) 0.008(12) 0.016(14) 0.005(13)
C14S 0.043(12) 0.049(14) 0.104(19) -0.007(12) 0.001(12) -0.016(10)
C10S 0.067(14) 0.085(19) 0.076(18) 0.034(15) -0.002(13) 0.004(12)
C37 0.078(14) 0.050(15) 0.071(16) 0.004(12) 0.001(12) -0.009(12)
C21S 0.085(15) 0.101(19) 0.043(14) -0.017(13) 0.005(12) -0.008(14)
C20S 0.064(16) 0.10(3) 0.09(2) 0.066(19) 0.035(17) 0.027(15)
C53 0.045(12) 0.14(2) 0.073(17) -0.004(15) 0.014(11) 0.019(13)
C66 0.053(11) 0.065(15) 0.013(11) -0.011(9) 0.007(9) 0.023(10)
C18 0.034(9) 0.083(16) 0.034(12) 0.021(11) 0.011(9) 0.010(11)
N19S 0.089(14) 0.13(2) 0.086(17) 0.034(17) 0.014(14) -0.019(14)
C8 0.062(12) 0.017(11) 0.080(16) 0.028(10) 0.013(11) 0.016(9)
C51 0.040(10) 0.043(11) 0.049(13) -0.023(9) 0.019(9) 0.001(8)
C38 0.066(14) 0.087(18) 0.074(17) -0.007(14) -0.005(13) -0.023(13)
C47 0.061(12) 0.054(13) 0.060(14) 0.016(11) 0.002(10) -0.002(11)
C65 0.22(3) 0.049(16) 0.067(18) -0.011(13) -0.003(19) -0.044(17)
C27 0.051(11) 0.056(13) 0.046(13) -0.007(10) 0.005(9) -0.016(10)
N13S 0.085(14) 0.096(16) 0.119(18) 0.004(13) 0.011(12) -0.027(12)
N12S 0.16(2) 0.19(3) 0.065(16) 0.020(18) -0.009(15) 0.057(19)
N3S 0.133(19) 0.120(19) 0.072(16) 0.029(14) 0.011(13) -0.004(14)
O82 0.109(11) 0.29(3) 0.073(12) -0.070(13) -0.036(9) 0.105(14)
C76 0.049(12) 0.085(17) 0.066(15) -0.005(12) 0.027(11) 0.020(11)
C59 0.051(11) 0.053(15) 0.055(14) -0.001(11) -0.013(10) 0.012(10)
C49 0.088(17) 0.14(2) 0.084(19) 0.000(17) -0.033(14) -0.008(17)
C1S 0.17(3) 0.09(2) 0.11(2) -0.027(16) -0.096(19) 0.078(19)
C8S 0.11(2) 0.10(2) 0.041(16) 0.015(13) -0.004(13) 0.026(16)
C44 0.097(15) 0.065(18) 0.075(16) -0.020(12) 0.013(12) -0.034(13)
C77 0.063(14) 0.13(2) 0.063(16) -0.049(14) 0.014(12) 0.023(14)
N9S 0.120(17) 0.17(2) 0.082(17) 0.067(15) 0.020(13) 0.003(15)
C17D 0.102(17) 0.091(19) 0.13(2) 0.015(15) 0.077(16) 0.009(14)
C61 0.093(17) 0.046(15) 0.14(2) 0.017(15) -0.002(15) -0.011(13)
C34 0.096(16) 0.08(2) 0.11(2) 0.048(16) -0.003(15) 0.000(15)
C21 0.107(19) 0.061(17) 0.12(2) 0.021(16) -0.013(17) -0.012(14)
C56 0.056(13) 0.09(2) 0.071(17) -0.016(14) 0.022(12) -0.012(12)
C7S 0.14(2) 0.078(19) 0.10(2) 0.021(16) 0.040(18) 0.000(16)
N18S 0.121(19) 0.12(2) 0.28(4) -0.03(2) 0.01(2) -0.034(16)
C26 0.13(2) 0.12(3) 0.22(4) 0.02(2) -0.08(2) -0.03(2)
C28 0.101(16) 0.061(16) 0.092(19) 0.006(14) 0.037(14) 0.010(14)
C22 0.063(14) 0.09(2) 0.14(2) 0.033(17) 0.049(14) 0.024(13)
C25 0.094(19) 0.13(3) 0.13(2) 0.024(19) -0.066(17) -0.046(17)
C24 0.096(17) 0.15(3) 0.070(18) 0.011(17) -0.002(14) -0.063(18)
C73 0.15(2) 0.13(2) 0.13(2) 0.070(19) 0.072(18) 0.027(18)
C16S 0.12(2) 0.11(2) 0.12(2) -0.06(2) 0.019(17) 0.008(17)

loop_
_atom_type_symbol
_atom_type_description
_atom_type_scat_dispersion_real
_atom_type_scat_dispersion_imag
_atom_type_scat_source
C C 0.0033 0.0016 'International Tables Vol C Tables 4.2.6.8 and 6.1.1.4'
H H 0.0000 0.0000 'International Tables Vol C Tables 4.2.6.8 and 6.1.1.4'
N N 0.0061 0.0033 'International Tables Vol C Tables 4.2.6.8 and 6.1.1.4'
F F 0.0171 0.0103 'International Tables Vol C Tables 4.2.6.8 and 6.1.1.4'
S S 0.1246 0.1234 'International Tables Vol C Tables 4.2.6.8 and 6.1.1.4'
Fe Fe 0.3463 0.8444 'International Tables Vol C Tables 4.2.6.8 and 6.1.1.4'
Mo Mo -1.6832 0.6857 'International Tables Vol C Tables 4.2.6.8 and 6.1.1.4'
O O 0.0106 0.0060 'International Tables Vol C Tables 4.2.6.8 and 6.1.1.4'
B B 0.0013 0.0007 'International Tables Vol C Tables 4.2.6.8 and 6.1.1.4'

loop_
_geom_angle_atom_site_label_1
_geom_angle_atom_site_label_2
_geom_angle_atom_site_label_3
_geom_angle
N7 Mo2 N9 81.8(4)
N7 Mo2 N11 81.0(5)
N9 Mo2 N11 78.4(5)
N7 Mo2 S7 85.8(3)
N9 Mo2 S7 162.9(3)
N11 Mo2 S7 88.0(3)
N7 Mo2 S8 85.8(3)
N9 Mo2 S8 88.8(3)
N11 Mo2 S8 162.8(4)
S7 Mo2 S8 102.09(15)
N7 Mo2 S6 166.8(3)
N9 Mo2 S6 87.2(3)
N11 Mo2 S6 89.8(4)
S7 Mo2 S6 103.37(15)
S8 Mo2 S6 101.15(16)
N7 Mo2 Fe5 138.0(3)
N9 Mo2 Fe5 139.8(3)
N11 Mo2 Fe5 98.7(4)
S7 Mo2 Fe5 52.28(11)
S8 Mo2 Fe5 98.51(13)
S6 Mo2 Fe5 52.58(11)
N7 Mo2 Fe4 95.4(3)
N9 Mo2 Fe4 141.0(3)
N11 Mo2 Fe4 139.9(3)
S7 Mo2 Fe4 51.88(12)
S8 Mo2 Fe4 52.23(11)
S6 Mo2 Fe4 97.71(11)
Fe5 Mo2 Fe4 58.19(8)
N7 Mo2 Fe6 137.2(3)
N9 Mo2 Fe6 100.7(3)
N11 Mo2 Fe6 141.7(4)
S7 Mo2 Fe6 96.45(13)
S8 Mo2 Fe6 51.81(12)
S6 Mo2 Fe6 52.05(11)
Fe5 Mo2 Fe6 57.29(8)
Fe4 Mo2 Fe6 56.23(7)
N5 Mo1 N3 79.6(5)
N5 Mo1 N1 80.2(4)
N3 Mo1 N1 81.1(4)
N5 Mo1 S3 86.7(3)
N3 Mo1 S3 163.0(3)
N1 Mo1 S3 86.8(3)
N5 Mo1 S4 86.9(3)
N3 Mo1 S4 87.3(3)
N1 Mo1 S4 163.9(3)
S3 Mo1 S4 102.05(15)
N5 Mo1 S2 164.6(3)
N3 Mo1 S2 89.2(3)
N1 Mo1 S2 87.8(3)
S3 Mo1 S2 102.23(16)
S4 Mo1 S2 103.17(14)
N5 Mo1 Fe3 139.1(3)
N3 Mo1 Fe3 98.4(3)
N1 Mo1 Fe3 140.3(3)
S3 Mo1 Fe3 98.46(12)
S4 Mo1 Fe3 52.31(11)
S2 Mo1 Fe3 52.61(11)
N5 Mo1 Fe1 97.4(3)
N3 Mo1 Fe1 139.2(3)
N1 Mo1 Fe1 139.0(3)
S3 Mo1 Fe1 52.24(10)
S4 Mo1 Fe1 51.98(12)
S2 Mo1 Fe1 97.99(11)
Fe3 Mo1 Fe1 57.84(8)
N5 Mo1 Fe2 138.6(3)
N3 Mo1 Fe2 141.5(3)
N1 Mo1 Fe2 98.8(3)
S3 Mo1 Fe2 52.07(12)
S4 Mo1 Fe2 97.26(12)
S2 Mo1 Fe2 52.54(11)
Fe3 Mo1 Fe2 57.68(8)
Fe1 Mo1 Fe2 56.75(7)
S7 Fe4 S1 114.48(17)
S7 Fe4 S8 108.53(16)
S1 Fe4 S8 112.19(18)
S7 Fe4 S5 104.95(17)
S1 Fe4 S5 107.76(16)
S8 Fe4 S5 108.54(17)
S7 Fe4 Fe6 104.17(14)
S1 Fe4 Fe6 141.18(15)
S8 Fe4 Fe6 55.18(13)
S5 Fe4 Fe6 56.29(12)
S7 Fe4 Fe5 54.03(12)
S1 Fe4 Fe5 144.82(14)
S8 Fe4 Fe5 102.82(14)
S5 Fe4 Fe5 55.46(13)
Fe6 Fe4 Fe5 60.11(9)
S7 Fe4 Mo2 55.35(10)
S1 Fe4 Mo2 146.23(15)
S8 Fe4 Mo2 55.46(12)
S5 Fe4 Mo2 106.00(12)
Fe6 Fe4 Mo2 62.45(8)
Fe5 Fe4 Mo2 60.40(8)
S7 Fe4 Fe1 125.95(13)
S1 Fe4 Fe1 56.50(13)
S8 Fe4 Fe1 124.46(14)
S5 Fe4 Fe1 51.29(10)
Fe6 Fe4 Fe1 97.93(10)
Fe5 Fe4 Fe1 100.71(10)
Mo2 Fe4 Fe1 157.23(9)
F4 Fe5 S7 110.5(3)
F4 Fe5 S6 111.3(3)
S7 Fe5 S6 110.28(16)
F4 Fe5 S5 111.1(3)
S7 Fe5 S5 106.80(17)
S6 Fe5 S5 106.80(17)
F4 Fe5 Fe6 146.4(3)
S7 Fe5 Fe6 103.13(15)
S6 Fe5 Fe6 55.01(12)
S5 Fe5 Fe6 56.42(13)
F4 Fe5 Fe4 145.7(3)
S7 Fe5 Fe4 54.01(13)
S6 Fe5 Fe4 103.01(14)
S5 Fe5 Fe4 57.49(12)
Fe6 Fe5 Fe4 58.90(8)
F4 Fe5 Mo2 140.4(3)
S7 Fe5 Mo2 55.78(12)
S6 Fe5 Mo2 56.20(12)
S5 Fe5 Mo2 108.50(14)
Fe6 Fe5 Mo2 62.42(8)
Fe4 Fe5 Mo2 61.41(9)
F2 Fe3 S4 111.5(3)
F2 Fe3 S2 109.9(3)
S4 Fe3 S2 109.99(16)
F2 Fe3 S1 111.1(3)
S4 Fe3 S1 107.48(17)
S2 Fe3 S1 106.74(17)
F2 Fe3 Fe2 145.3(3)
S4 Fe3 Fe2 103.24(15)
S2 Fe3 Fe2 54.98(12)
S1 Fe3 Fe2 56.50(13)
F2 Fe3 Fe1 146.6(2)
S4 Fe3 Fe1 54.37(13)
S2 Fe3 Fe1 103.50(14)
S1 Fe3 Fe1 57.51(12)
Fe2 Fe3 Fe1 59.22(8)
F2 Fe3 Mo1 140.9(3)
S4 Fe3 Mo1 56.02(11)
S2 Fe3 Mo1 55.97(12)
S1 Fe3 Mo1 108.01(14)
Fe2 Fe3 Mo1 61.63(8)
Fe1 Fe3 Mo1 61.51(9)
S4 Fe1 S5 114.89(17)
S4 Fe1 S3 108.17(16)
S5 Fe1 S3 111.81(18)
S4 Fe1 S1 105.74(17)
S5 Fe1 S1 107.78(16)
S3 Fe1 S1 108.08(17)
S4 Fe1 Fe2 104.12(14)
S5 Fe1 Fe2 140.89(16)
S3 Fe1 Fe2 54.79(13)
S1 Fe1 Fe2 56.35(12)
S4 Fe1 Fe3 54.37(12)
S5 Fe1 Fe3 145.10(14)
S3 Fe1 Fe3 102.89(14)
S1 Fe1 Fe3 55.62(13)
Fe2 Fe1 Fe3 60.27(9)
S4 Fe1 Mo1 55.65(10)
S5 Fe1 Mo1 146.42(16)
S3 Fe1 Mo1 54.96(12)
S1 Fe1 Mo1 105.77(12)
Fe2 Fe1 Mo1 61.66(8)
Fe3 Fe1 Mo1 60.65(8)
S4 Fe1 Fe4 124.07(13)
S5 Fe1 Fe4 56.60(13)
S3 Fe1 Fe4 126.73(14)
S1 Fe1 Fe4 51.22(10)
Fe2 Fe1 Fe4 99.43(10)
Fe3 Fe1 Fe4 99.41(10)
Mo1 Fe1 Fe4 156.98(10)
F3 Fe6 S8 108.9(3)
F3 Fe6 S6 117.2(3)
S8 Fe6 S6 107.17(18)
F3 Fe6 S5 106.8(3)
S8 Fe6 S5 110.42(16)
S6 Fe6 S5 106.38(17)
F3 Fe6 Fe4 138.4(3)
S8 Fe6 Fe4 55.18(12)
S6 Fe6 Fe4 104.45(15)
S5 Fe6 Fe4 58.28(13)
F3 Fe6 Fe5 147.3(3)
S8 Fe6 Fe5 103.54(15)
S6 Fe6 Fe5 54.64(12)
S5 Fe6 Fe5 56.32(12)
Fe4 Fe6 Fe5 61.00(10)
F3 Fe6 Mo2 146.4(3)
S8 Fe6 Mo2 54.99(12)
S6 Fe6 Mo2 55.22(12)
S5 Fe6 Mo2 106.65(13)
Fe4 Fe6 Mo2 61.32(9)
Fe5 Fe6 Mo2 60.29(9)
F1 Fe2 S3 110.1(4)
F1 Fe2 S2 113.5(3)
S3 Fe2 S2 107.81(18)
F1 Fe2 S1 109.5(3)
S3 Fe2 S1 109.73(16)
S2 Fe2 S1 106.03(17)
F1 Fe2 Fe1 142.2(3)
S3 Fe2 Fe1 54.98(12)
S2 Fe2 Fe1 104.25(15)
S1 Fe2 Fe1 57.90(13)
F1 Fe2 Fe3 146.7(3)
S3 Fe2 Fe3 103.22(15)
S2 Fe2 Fe3 54.59(12)
S1 Fe2 Fe3 56.12(12)
Fe1 Fe2 Fe3 60.50(10)
F1 Fe2 Mo1 143.5(3)
S3 Fe2 Mo1 54.97(12)
S2 Fe2 Mo1 55.48(13)
S1 Fe2 Mo1 106.91(14)
Fe1 Fe2 Mo1 61.59(9)
Fe3 Fe2 Mo1 60.69(9)
Fe4 S1 Fe3 125.8(2)
Fe4 S1 Fe2 124.0(2)
Fe3 S1 Fe2 67.38(13)
Fe4 S1 Fe1 72.28(14)
Fe3 S1 Fe1 66.88(13)
Fe2 S1 Fe1 65.75(13)
Fe4 S7 Fe5 71.95(15)
Fe4 S7 Mo2 72.77(14)
Fe5 S7 Mo2 71.94(13)
Fe1 S5 Fe5 128.1(2)
Fe1 S5 Fe6 121.3(2)
Fe5 S5 Fe6 67.25(13)
Fe1 S5 Fe4 72.11(15)
Fe5 S5 Fe4 67.06(13)
Fe6 S5 Fe4 65.43(13)
Fe1 S4 Fe3 71.26(15)
Fe1 S4 Mo1 72.37(14)
Fe3 S4 Mo1 71.67(13)
Fe2 S3 Fe1 70.22(14)
Fe2 S3 Mo1 72.96(14)
Fe1 S3 Mo1 72.81(14)
Fe5 S6 Fe6 70.36(14)
Fe5 S6 Mo2 71.22(12)
Fe6 S6 Mo2 72.73(14)
Fe3 S2 Fe2 70.43(14)
Fe3 S2 Mo1 71.41(13)
Fe2 S2 Mo1 71.98(14)
Fe6 S8 Fe4 69.64(15)
Fe6 S8 Mo2 73.20(15)
Fe4 S8 Mo2 72.31(15)
C15 N10 N9 109.1(12)
C15 N10 B1 131.0(15)
N9 N10 B1 119.9(12)
C13 N9 N10 105.9(11)
C13 N9 Mo2 131.7(11)
N10 N9 Mo2 122.3(9)
N3 N4 C6 111.6(14)
N3 N4 B2 121.4(14)
C6 N4 B2 127.0(14)
C3 N2 N1 108.4(13)
C3 N2 B2 129.5(14)
N1 N2 B2 122.1(12)
N4 N3 C4 106.7(13)
N4 N3 Mo1 123.3(10)
C4 N3 Mo1 129.9(10)
C16 N11 N12 107.9(14)
C16 N11 Mo2 129.0(13)
N12 N11 Mo2 122.9(11)
C18 N12 N11 109.6(15)
C18 N12 B1 131.8(16)
N11 N12 B1 118.6(14)
C7 N5 N6 105.4(13)
C7 N5 Mo1 131.6(11)
N6 N5 Mo1 123.0(9)
C6 C5 C4 107.7(15)
C10 N7 N8 106.3(13)
C10 N7 Mo2 131.6(11)
N8 N7 Mo2 122.1(9)
C12 N8 N7 109.1(13)
C12 N8 B1 132.2(15)
N7 N8 B1 118.7(14)
C9 N6 N5 109.8(14)
C9 N6 B2 128.1(15)
N5 N6 B2 122.1(13)
C78 N1C C66 111.5(13)
C78 N1C C74 107.5(12)
C66 N1C C74 110.3(13)
C78 N1C C70 109.7(13)
C66 N1C C70 107.8(13)
C74 N1C C70 110.1(14)
C59 C58 N1A 117.7(14)
C16 C17 C18 101.6(16)
C1 N1 N2 104.9(12)
C1 N1 Mo1 133.5(11)
N2 N1 Mo1 121.1(9)
N9 C13 C14 112.7(15)
N1 C1 C2 111.5(17)
C46 N1D C39 109.8(13)
C46 N1D C35 111.7(12)
C39 N1D C35 107.8(13)
C46 N1D C42 107.1(13)
C39 N1D C42 107.5(11)
C35 N1D C42 112.8(13)
N3 C4 C5 107.8(14)
C5 C6 N4 105.8(14)
N11 C16 C17 111.5(16)
C56 C55 C54 106.7(14)
C78 C79 C80 110.7(14)
N1A C54 C55 114.5(13)
C51 C50 N1A 116.1(12)
C19 N1B C31 113.1(14)
C19 N1B C23 111.2(13)
C31 N1B C23 105.3(14)
C19 N1B C27 104.4(13)
C31 N1B C27 112.0(13)
C23 N1B C27 111.1(13)
C75 C74 N1C 118.0(13)
C68 C67 C66 110.3(14)
N6 C9 C8 109.7(17)
C12 C11 C10 105.1(15)
N7 C10 C11 110.0(14)
C79 C78 N1C 116.8(14)
N8 C12 C11 109.4(16)
C74 C75 C76 112.3(14)
N5 C7 C8 110.7(15)
C13 C14 C15 102.8(13)
C63 C62 N1A 114.7(14)
C1 C2 C3 106.4(15)
C32 C31 N1B 115.9(15)
C64 C63 C62 113.8(15)
N10 C15 C14 109.4(13)
C40 C39 N1D 119.6(15)
C58 N1A C54 111.6(13)
C58 N1A C50 109.7(12)
C54 N1A C50 106.1(11)
C58 N1A C62 104.5(12)
C54 N1A C62 113.4(12)
C50 N1A C62 111.7(13)
C71 C70 N1C 118.5(15)
C35 C36 C37 110.6(15)
C67 C68 C69 111.7(16)
C79 C80 C81 114.0(15)
C43 C42 N1D 117.7(15)
C34 C33 C32 116.1(18)
C61 C60 C59 115.3(18)
C70 C71 C72 115.6(14)
N12S C11S C10S 175(3)
C2 C3 N2 108.6(16)
N10 B1 N8 112.0(15)
N10 B1 N12 108.0(14)
N8 B1 N12 107.6(12)
C41 C40 C39 111.1(16)
N1B C19 C20 112.5(16)
C36 C35 N1D 115.1(14)
C44 C43 C42 109.1(17)
C40 C41 C17D 116.3(18)
C30 C29 C28 110(2)
C31 C32 C33 112.0(16)
C24 C23 N1B 115.0(17)
N1D C46 C47 115.8(14)
N3S C2S C1S 170(3)
C49 C48 C47 114.0(17)
C71 C72 C73 113.3(16)
C53 C52 C51 112.3(14)
C65 C64 C63 116.1(18)
N13S C14S C15S 174(3)
C38 C37 C36 113.7(17)
N19S C20S C21S 179(3)
N1C C66 C67 114.6(14)
N12 C18 C17 109.3(16)
C9 C8 C7 104.4(15)
C50 C51 C52 108.3(12)
C46 C47 C48 110.2(15)
C28 C27 N1B 113.4(15)
C75 C76 C77 112.9(15)
C58 C59 C60 112.7(15)
N9S C8S C7S 179(3)
C45 C44 C43 113.2(18)
C21 C20 C19 110.9(19)
N6 B2 N2 106.8(14)
N6 B2 N4 106.0(12)
N2 B2 N4 106.1(14)
N18S C17S C16S 171(4)
C20 C21 C22 113.5(19)
C57 C56 C55 112.9(18)
C29 C28 C27 105.9(18)
C26 C25 C24 114(2)
C23 C24 C25 110(2)
N6S C5S C4S 174(3)

loop_
_geom_bond_atom_site_label_1
_geom_bond_atom_site_label_2
_geom_bond_distance
Mo2 N7 2.227(12)
Mo2 N9 2.223(11)
Mo2 N11 2.251(14)
Mo2 S7 2.374(4)
Mo2 S8 2.383(5)
Mo2 S6 2.396(5)
Mo2 Fe5 2.730(3)
Mo2 Fe4 2.757(3)
Mo2 Fe6 2.786(3)
Mo1 N5 2.217(13)
Mo1 N3 2.234(11)
Mo1 N1 2.233(11)
Mo1 S3 2.365(4)
Mo1 S4 2.391(4)
Mo1 S2 2.393(5)
Mo1 Fe3 2.737(3)
Mo1 Fe1 2.760(3)
Mo1 Fe2 2.762(3)
Fe4 S7 2.271(5)
Fe4 S1 2.279(4)
Fe4 S8 2.287(4)
Fe4 S5 2.443(5)
Fe4 Fe6 2.612(3)
Fe4 Fe5 2.668(4)
Fe4 Fe1 2.785(3)
Fe5 F4 1.923(9)
Fe5 S7 2.271(5)
Fe5 S6 2.290(4)
Fe5 S5 2.386(5)
Fe5 Fe6 2.645(4)
Fe3 F2 1.897(9)
Fe3 S4 2.282(5)
Fe3 S2 2.294(5)
Fe3 S1 2.385(5)
Fe3 Fe2 2.652(4)
Fe3 Fe1 2.658(4)
Fe1 S4 2.281(5)
Fe1 S5 2.284(4)
Fe1 S3 2.284(4)
Fe1 S1 2.438(5)
Fe1 Fe2 2.624(3)
Fe6 F3 1.903(9)
Fe6 S8 2.287(5)
Fe6 S6 2.300(5)
Fe6 S5 2.389(5)
Fe2 F1 1.870(9)
Fe2 S3 2.278(5)
Fe2 S2 2.305(5)
Fe2 S1 2.396(4)
N10 C15 1.343(16)
N10 N9 1.383(17)
N10 B1 1.47(2)
N9 C13 1.338(17)
N4 N3 1.349(16)
N4 C6 1.382(18)
N4 B2 1.57(2)
N2 C3 1.371(18)
N2 N1 1.399(16)
N2 B2 1.56(2)
N3 C4 1.351(18)
N11 C16 1.31(2)
N11 N12 1.346(18)
N12 C18 1.31(2)
N12 B1 1.57(2)
N5 C7 1.340(19)
N5 N6 1.366(16)
C5 C6 1.35(2)
C5 C4 1.43(2)
N7 C10 1.310(18)
N7 N8 1.395(17)
N8 C12 1.33(2)
N8 B1 1.55(2)
N6 C9 1.34(2)
N6 B2 1.53(2)
N1C C78 1.527(17)
N1C C66 1.53(2)
N1C C74 1.527(19)
N1C C70 1.54(2)
C58 C59 1.48(2)
C58 N1A 1.514(19)
C17 C16 1.40(2)
C17 C18 1.43(3)
N1 C1 1.356(19)
C13 C14 1.384(18)
C1 C2 1.37(2)
N1D C46 1.504(19)
N1D C39 1.52(2)
N1D C35 1.52(2)
N1D C42 1.539(19)
C55 C56 1.54(2)
C55 C54 1.56(2)
C79 C78 1.48(2)
C79 C80 1.505(18)
C54 N1A 1.516(17)
C50 C51 1.516(18)
C50 N1A 1.521(19)
N1B C19 1.50(2)
N1B C31 1.51(2)
N1B C23 1.51(2)
N1B C27 1.57(2)
C74 C75 1.482(19)
C67 C68 1.50(2)
C67 C66 1.54(2)
C9 C8 1.35(2)
C11 C12 1.35(2)
C11 C10 1.42(2)
C75 C76 1.50(2)
C7 C8 1.41(2)
C14 C15 1.42(2)
C62 C63 1.53(2)
C62 N1A 1.540(18)
C2 C3 1.36(2)
C31 C32 1.49(2)
C63 C64 1.51(2)
C39 C40 1.50(2)
C70 C71 1.49(2)
C36 C35 1.49(2)
C36 C37 1.53(2)
C68 C69 1.53(3)
C80 C81 1.54(2)
C42 C43 1.51(2)
C33 C34 1.50(2)
C33 C32 1.51(2)
C60 C61 1.49(3)
C60 C59 1.52(2)
C71 C72 1.52(2)
C11S N12S 1.16(3)
C11S C10S 1.49(3)
C40 C41 1.48(2)
C57 C56 1.47(2)
C15S C14S 1.44(3)
C19 C20 1.53(2)
C43 C44 1.50(2)
C41 C17D 1.48(2)
C45 C44 1.49(2)
C29 C30 1.50(3)
C29 C28 1.51(3)
C23 C24 1.51(3)
C46 C47 1.52(2)
C2S N3S 1.17(3)
C2S C1S 1.46(3)
C48 C49 1.47(2)
C48 C47 1.55(2)
C72 C73 1.55(2)
C52 C53 1.474(19)
C52 C51 1.56(2)
C64 C65 1.43(2)
C14S N13S 1.11(2)
C4S C5S 1.41(3)
C37 C38 1.46(2)
C21S C20S 1.36(3)
C20S N19S 1.20(3)
C27 C28 1.52(2)
C76 C77 1.51(2)
C8S N9S 1.17(3)
C8S C7S 1.42(3)
C20 C21 1.46(3)
N6S C5S 1.14(3)
C17S N18S 1.17(3)
C17S C16S 1.41(3)
C21 C22 1.56(3)
C26 C25 1.40(3)
C25 C24 1.53(3)
